data_4339043
loop_
_publ_author_name
'Shimazaki, Yuichi'
'Kabe, Ryota'
'Huth, Stefan'
'Tani, Fumito'
'Naruta, Yoshinori'
'Yamauchi, Osamu'

_publ_section_title
;
 Formation and characterization of Co(III)-semiquinonate phenoxyl radical
 species.
;
_journal_issue 15
_journal_name_full 'Inorganic chemistry'
_journal_page_first 6083
_journal_page_last 6090
_journal_paper_doi 10.1021/ic700596g
_journal_volume 46
_journal_year 2007
_chemical_formula_sum 'C45 H55 Cl3 Co N3 O7'
_chemical_formula_weight 915.24
_space_group_IT_number 2
_symmetry_cell_setting triclinic
_symmetry_Int_Tables_number 2
_symmetry_space_group_name_Hall '-P 1'
_symmetry_space_group_name_H-M 'P -1'
_cell_angle_alpha 95.78(3)
_cell_angle_beta 90.25(2)
_cell_angle_gamma 95.51(3)
_cell_formula_units_Z 2
_cell_length_a 9.248(3)
_cell_length_b 12.351(4)
_cell_length_c 19.719(6)
_cell_measurement_reflns_used 20712
_cell_measurement_temperature 296.2
_cell_measurement_theta_max 27.5
_cell_measurement_theta_min 3.0
_cell_volume 2230.3(12)
_computing_cell_refinement PROCESS-AUTO
_computing_data_collection PROCESS-AUTO
_computing_data_reduction 'teXsan Ver. 1.11'
_computing_publication_material 'teXsan Ver. 1.11'
_computing_structure_refinement 'teXsan Ver. 1.10'
_computing_structure_solution SIR92
_diffrn_detector_area_resol_mean 10.00
_diffrn_measured_fraction_theta_full 0.9747
_diffrn_measured_fraction_theta_max 0.9747
_diffrn_measurement_device_type 'Rigaku RAXIS-RAPID Imaging Plate'
_diffrn_measurement_method \w
_diffrn_radiation_type 'Mo K\a'
_diffrn_radiation_wavelength 0.7107
_diffrn_reflns_av_R_equivalents 0.022
_diffrn_reflns_limit_h_max 11
_diffrn_reflns_limit_h_min -11
_diffrn_reflns_limit_k_max 16
_diffrn_reflns_limit_k_min -16
_diffrn_reflns_limit_l_max 25
_diffrn_reflns_limit_l_min -25
_diffrn_reflns_number 21452
_diffrn_reflns_theta_full 27.48
_diffrn_reflns_theta_max 27.48
_exptl_absorpt_coefficient_mu 0.617
_exptl_absorpt_correction_T_max 0.934
_exptl_absorpt_correction_T_min 0.723
_exptl_absorpt_correction_type multi-scan
_exptl_absorpt_process_details '(Higashi, 1995)'
_exptl_crystal_colour blue
_exptl_crystal_density_diffrn 1.363
_exptl_crystal_density_method 'not measured'
_exptl_crystal_description prism
_exptl_crystal_size_max 0.210
_exptl_crystal_size_mid 0.170
_exptl_crystal_size_min 0.110
_refine_diff_density_max 0.82
_refine_diff_density_min -1.11
_refine_ls_extinction_method none
_refine_ls_goodness_of_fit_ref 1.981
_refine_ls_hydrogen_treatment noref
_refine_ls_number_parameters 523
_refine_ls_number_reflns 9919
_refine_ls_R_factor_gt 0.0661
_refine_ls_shift/su_max 0.0151
_refine_ls_structure_factor_coef Fsqd
_refine_ls_weighting_details 'w = 1/[\s^2^(Fo^2^) + (0.09400(Max(Fo^2^,0) + 2Fc^2^)/3)^2^]'
_refine_ls_weighting_scheme calc
_refine_ls_wR_factor_ref 0.2267
_reflns_number_gt 8900
_reflns_number_total 9919
_reflns_threshold_expression F^2^>2.0\s(F^2^)
_cod_data_source_file ic700596g-file008.cif
_cod_data_source_block SHIMAZAKI
_cod_original_cell_volume 2230(3)
_cod_original_sg_symbol_H-M 'P -1         '
_cod_original_formula_sum 'C45 H55 Cl3 Co N3 O7 '
_cod_database_code 4339043

loop_
_symmetry_equiv_pos_as_xyz
x,y,z
-x,-y,-z

loop_
_atom_site_label
_atom_site_type_symbol
_atom_site_fract_x
_atom_site_fract_y
_atom_site_fract_z
_atom_site_U_iso_or_equiv
_atom_site_adp_type
_atom_site_occupancy
_atom_site_calc_flag
Co(1) Co 0.36901(4) 0.18771(3) 0.33887(2) 0.0139(1) Uani 1.00 d
Cl(1) Cl -0.0142(1) -0.23990(7) 0.40959(5) 0.0369(2) Uani 1.00 d
Cl(2) Cl 0.2888(2) -0.4429(2) 0.2476(1) 0.0920(6) Uani 1.00 d
Cl(3) Cl 0.5294(3) -0.3241(2) 0.3272(1) 0.1071(7) Uani 1.00 d
O(1) O 0.4833(2) 0.0733(2) 0.3055(1) 0.0173(5) Uani 1.00 d
O(2) O 0.3228(2) 0.2123(2) 0.24708(10) 0.0167(5) Uani 1.00 d
O(3) O 0.5272(2) 0.2971(2) 0.3297(1) 0.0177(5) Uani 1.00 d
O(4) O 0.0375(3) -0.1506(3) 0.4592(1) 0.0424(8) Uani 1.00 d
O(5) O -0.0955(4) -0.1962(3) 0.3587(2) 0.060(1) Uani 1.00 d
O(6) O 0.1124(5) -0.2855(3) 0.3799(2) 0.083(1) Uani 1.00 d
O(7) O -0.1018(5) -0.3188(3) 0.4433(3) 0.097(2) Uani 1.00 d
N(1) N 0.2273(3) 0.2971(2) 0.3663(1) 0.0186(6) Uani 1.00 d
N(2) N 0.1940(3) 0.0901(2) 0.3475(1) 0.0171(6) Uani 1.00 d
N(3) N 0.4142(3) 0.1561(2) 0.4319(1) 0.0190(6) Uani 1.00 d
C(1) C 0.3858(4) 0.4343(3) 0.4392(2) 0.0377(10) Uani 1.00 d
C(2) C 0.2463(3) 0.3978(3) 0.4015(2) 0.0243(8) Uani 1.00 d
C(3) C 0.1337(4) 0.4659(3) 0.4049(2) 0.0286(8) Uani 1.00 d
C(4) C 0.0021(4) 0.4319(3) 0.3733(2) 0.0301(8) Uani 1.00 d
C(5) C -0.0195(3) 0.3248(3) 0.3401(2) 0.0244(8) Uani 1.00 d
C(6) C 0.0945(3) 0.2608(2) 0.3389(1) 0.0189(7) Uani 1.00 d
C(7) C 0.0783(3) 0.1413(2) 0.3125(1) 0.0187(7) Uani 1.00 d
C(8) C 0.1587(3) 0.0924(3) 0.4218(1) 0.0212(7) Uani 1.00 d
C(9) C 0.2969(3) 0.1093(3) 0.4630(2) 0.0217(7) Uani 1.00 d
C(10) C 0.3026(4) 0.0800(3) 0.5288(2) 0.0290(8) Uani 1.00 d
C(11) C 0.4322(4) 0.1008(3) 0.5648(2) 0.0312(9) Uani 1.00 d
C(12) C 0.5529(4) 0.1467(3) 0.5333(2) 0.0283(8) Uani 1.00 d
C(13) C 0.5446(3) 0.1717(3) 0.4659(2) 0.0221(7) Uani 1.00 d
C(14) C 0.6811(3) 0.2112(3) 0.4309(2) 0.0259(8) Uani 1.00 d
C(15) C 0.2062(3) -0.0257(2) 0.3184(2) 0.0196(7) Uani 1.00 d
C(16) C 0.2836(3) -0.0379(2) 0.2521(1) 0.0170(7) Uani 1.00 d
C(17) C 0.4299(3) 0.0085(2) 0.2508(1) 0.0160(6) Uani 1.00 d
C(18) C 0.5153(3) -0.0218(2) 0.1939(1) 0.0165(6) Uani 1.00 d
C(19) C 0.4459(3) -0.0886(2) 0.1390(2) 0.0200(7) Uani 1.00 d
C(20) C 0.2979(3) -0.1270(2) 0.1371(2) 0.0212(7) Uani 1.00 d
C(21) C 0.2188(3) -0.1022(2) 0.1957(2) 0.0208(7) Uani 1.00 d
C(22) C 0.6804(3) 0.0097(2) 0.1933(2) 0.0190(7) Uani 1.00 d
C(23) C 0.7505(3) -0.0444(3) 0.2506(2) 0.0253(8) Uani 1.00 d
C(24) C 0.7167(3) 0.1337(3) 0.2040(2) 0.0224(7) Uani 1.00 d
C(25) C 0.7495(3) -0.0316(3) 0.1256(2) 0.0275(8) Uani 1.00 d
C(26) C 0.2288(3) -0.1975(3) 0.0746(2) 0.0292(8) Uani 1.00 d
C(27) C 0.0865(6) -0.1538(7) 0.0556(4) 0.124(3) Uani 1.00 d
C(28) C 0.3249(5) -0.1948(4) 0.0121(2) 0.050(1) Uani 1.00 d
C(29) C 0.2056(7) -0.3164(4) 0.0899(3) 0.070(2) Uani 1.00 d
C(30) C 0.4115(3) 0.2880(2) 0.2241(1) 0.0151(6) Uani 1.00 d
C(31) C 0.4019(3) 0.3246(2) 0.1579(1) 0.0186(7) Uani 1.00 d
C(32) C 0.5108(3) 0.4021(3) 0.1422(2) 0.0217(7) Uani 1.00 d
C(33) C 0.6265(3) 0.4491(2) 0.1879(2) 0.0212(7) Uani 1.00 d
C(34) C 0.6327(3) 0.4162(2) 0.2521(2) 0.0195(7) Uani 1.00 d
C(35) C 0.5260(3) 0.3348(2) 0.2710(1) 0.0159(6) Uani 1.00 d
C(36) C 0.2769(3) 0.2784(3) 0.1085(2) 0.0232(7) Uani 1.00 d
C(37) C 0.2822(4) 0.1555(3) 0.0908(2) 0.0304(9) Uani 1.00 d
C(38) C 0.1305(3) 0.3021(3) 0.1421(2) 0.0310(9) Uani 1.00 d
C(39) C 0.2856(4) 0.3334(3) 0.0419(2) 0.0349(9) Uani 1.00 d
C(40) C 0.7391(4) 0.5354(3) 0.1627(2) 0.0260(8) Uani 1.00 d
C(41) C 0.8119(4) 0.4847(3) 0.0988(2) 0.0333(9) Uani 1.00 d
C(42) C 0.6628(5) 0.6336(3) 0.1443(2) 0.038(1) Uani 1.00 d
C(43) C 0.8561(4) 0.5766(4) 0.2172(2) 0.042(1) Uani 1.00 d
C(44) C 0.3760(8) -0.3133(6) 0.2837(4) 0.096(3) Uani 1.00 d
H(1) H 0.4028 0.3859 0.4725 0.0462 Uiso 1.00 calc
H(2) H 0.4659 0.4335 0.4078 0.0462 Uiso 1.00 calc
H(3) H 0.3849 0.5062 0.4608 0.0462 Uiso 1.00 calc
H(4) H 0.1471 0.5361 0.4297 0.0339 Uiso 1.00 calc
H(5) H -0.0733 0.4790 0.3737 0.0349 Uiso 1.00 calc
H(6) H -0.1093 0.2987 0.3185 0.0287 Uiso 1.00 calc
H(7) H 0.0907 0.1326 0.2643 0.0228 Uiso 1.00 calc
H(8) H -0.0151 0.1079 0.3229 0.0228 Uiso 1.00 calc
H(9) H 0.1010 0.1508 0.4346 0.0248 Uiso 1.00 calc
H(10) H 0.1065 0.0251 0.4306 0.0248 Uiso 1.00 calc
H(11) H 0.2184 0.0466 0.5491 0.0345 Uiso 1.00 calc
H(12) H 0.4394 0.0834 0.6106 0.0376 Uiso 1.00 calc
H(13) H 0.6434 0.1616 0.5578 0.0329 Uiso 1.00 calc
H(14) H 0.7616 0.2183 0.4615 0.0303 Uiso 1.00 calc
H(15) H 0.6983 0.1596 0.3929 0.0303 Uiso 1.00 calc
H(16) H 0.6703 0.2800 0.4146 0.0303 Uiso 1.00 calc
H(17) H 0.2586 -0.0601 0.3505 0.0226 Uiso 1.00 calc
H(18) H 0.1116 -0.0616 0.3120 0.0226 Uiso 1.00 calc
H(19) H 0.5030 -0.1086 0.1004 0.0242 Uiso 1.00 calc
H(20) H 0.1196 -0.1308 0.1977 0.0250 Uiso 1.00 calc
H(21) H 0.7119 -0.0203 0.2935 0.0314 Uiso 1.00 calc
H(22) H 0.7323 -0.1221 0.2429 0.0314 Uiso 1.00 calc
H(23) H 0.8533 -0.0255 0.2518 0.0314 Uiso 1.00 calc
H(24) H 0.8186 0.1516 0.2061 0.0273 Uiso 1.00 calc
H(25) H 0.6767 0.1670 0.1675 0.0273 Uiso 1.00 calc
H(26) H 0.6753 0.1621 0.2458 0.0273 Uiso 1.00 calc
H(27) H 0.7306 -0.1101 0.1183 0.0335 Uiso 1.00 calc
H(28) H 0.7086 -0.0009 0.0889 0.0335 Uiso 1.00 calc
H(29) H 0.8514 -0.0133 0.1277 0.0335 Uiso 1.00 calc
H(30) H 0.1033 -0.0828 0.0428 0.1281 Uiso 1.00 calc
H(31) H 0.0401 -0.2012 0.0181 0.1281 Uiso 1.00 calc
H(32) H 0.0221 -0.1548 0.0934 0.1281 Uiso 1.00 calc
H(33) H 0.4170 -0.2208 0.0221 0.0612 Uiso 1.00 calc
H(34) H 0.2803 -0.2415 -0.0251 0.0612 Uiso 1.00 calc
H(35) H 0.3419 -0.1228 -0.0002 0.0612 Uiso 1.00 calc
H(36) H 0.1493 -0.3234 0.1299 0.0870 Uiso 1.00 calc
H(37) H 0.1663 -0.3631 0.0535 0.0870 Uiso 1.00 calc
H(38) H 0.3021 -0.3412 0.1011 0.0870 Uiso 1.00 calc
H(39) H 0.5082 0.4268 0.0978 0.0250 Uiso 1.00 calc
H(40) H 0.7071 0.4476 0.2835 0.0225 Uiso 1.00 calc
H(41) H 0.2765 0.1199 0.1316 0.0372 Uiso 1.00 calc
H(42) H 0.2021 0.1271 0.0618 0.0372 Uiso 1.00 calc
H(43) H 0.3702 0.1418 0.0685 0.0372 Uiso 1.00 calc
H(44) H 0.1286 0.3800 0.1517 0.0380 Uiso 1.00 calc
H(45) H 0.0520 0.2748 0.1124 0.0380 Uiso 1.00 calc
H(46) H 0.1210 0.2700 0.1838 0.0380 Uiso 1.00 calc
H(47) H 0.3744 0.3218 0.0196 0.0442 Uiso 1.00 calc
H(48) H 0.2063 0.3063 0.0128 0.0442 Uiso 1.00 calc
H(49) H 0.2825 0.4113 0.0526 0.0442 Uiso 1.00 calc
H(50) H 0.8595 0.4232 0.1100 0.0398 Uiso 1.00 calc
H(51) H 0.7414 0.4613 0.0642 0.0398 Uiso 1.00 calc
H(52) H 0.8825 0.5372 0.0829 0.0398 Uiso 1.00 calc
H(53) H 0.7312 0.6871 0.1286 0.0464 Uiso 1.00 calc
H(54) H 0.5915 0.6101 0.1093 0.0464 Uiso 1.00 calc
H(55) H 0.6151 0.6646 0.1834 0.0464 Uiso 1.00 calc
H(56) H 0.9056 0.5149 0.2287 0.0542 Uiso 1.00 calc
H(57) H 0.9247 0.6282 0.2006 0.0542 Uiso 1.00 calc
H(58) H 0.8127 0.6068 0.2572 0.0542 Uiso 1.00 calc
H(59) H 0.3964 -0.2703 0.2452 0.1057 Uiso 1.00 calc
H(60) H 0.3062 -0.2782 0.3109 0.1057 Uiso 1.00 calc

loop_
_atom_site_aniso_label
_atom_site_aniso_U_11
_atom_site_aniso_U_22
_atom_site_aniso_U_33
_atom_site_aniso_U_12
_atom_site_aniso_U_13
_atom_site_aniso_U_23
Co(1) 0.0149(2) 0.0159(2) 0.0111(2) -0.0004(1) -0.0016(1) 0.0036(1)
Cl(1) 0.0507(5) 0.0196(4) 0.0420(5) 0.0077(3) 0.0267(4) 0.0064(3)
Cl(2) 0.088(1) 0.090(1) 0.101(1) 0.0249(10) 0.0239(10) 0.013(1)
Cl(3) 0.148(2) 0.083(1) 0.085(1) 0.014(1) 0.023(1) -0.021(1)
O(1) 0.0167(9) 0.019(1) 0.0167(9) 0.0015(7) -0.0022(7) 0.0022(8)
O(2) 0.0187(9) 0.0163(10) 0.0146(9) -0.0026(7) -0.0021(7) 0.0036(7)
O(3) 0.0197(9) 0.0171(10) 0.0159(9) -0.0032(7) -0.0049(8) 0.0043(8)
O(4) 0.043(2) 0.053(2) 0.031(1) 0.009(1) 0.002(1) -0.000(1)
O(5) 0.051(2) 0.091(3) 0.034(2) -0.007(2) -0.006(1) 0.004(2)
O(6) 0.098(3) 0.046(2) 0.117(3) 0.041(2) 0.076(3) 0.027(2)
O(7) 0.131(4) 0.033(2) 0.134(4) 0.007(2) 0.095(3) 0.031(2)
N(1) 0.020(1) 0.020(1) 0.016(1) 0.0029(9) -0.0029(9) 0.0006(9)
N(2) 0.016(1) 0.020(1) 0.016(1) 0.0013(9) 0.0016(9) 0.0047(9)
N(3) 0.022(1) 0.020(1) 0.016(1) 0.0044(9) -0.0004(9) 0.0046(9)
C(1) 0.034(2) 0.033(2) 0.042(2) 0.010(1) -0.016(2) -0.018(2)
C(2) 0.027(2) 0.023(2) 0.022(1) 0.003(1) -0.007(1) -0.002(1)
C(3) 0.034(2) 0.022(2) 0.030(2) 0.008(1) -0.007(1) -0.003(1)
C(4) 0.029(2) 0.028(2) 0.035(2) 0.010(1) -0.004(1) 0.001(1)
C(5) 0.020(1) 0.028(2) 0.025(2) 0.004(1) -0.001(1) 0.003(1)
C(6) 0.020(1) 0.022(1) 0.014(1) 0.001(1) 0.000(1) 0.002(1)
C(7) 0.014(1) 0.022(1) 0.020(1) 0.002(1) -0.002(1) 0.004(1)
C(8) 0.022(1) 0.026(2) 0.017(1) 0.003(1) 0.006(1) 0.006(1)
C(9) 0.023(1) 0.026(2) 0.017(1) 0.007(1) 0.005(1) 0.005(1)
C(10) 0.031(2) 0.038(2) 0.020(1) 0.010(1) 0.008(1) 0.011(1)
C(11) 0.037(2) 0.045(2) 0.015(1) 0.014(2) 0.002(1) 0.011(1)
C(12) 0.031(2) 0.037(2) 0.019(1) 0.008(1) -0.003(1) 0.010(1)
C(13) 0.025(1) 0.026(2) 0.017(1) 0.007(1) -0.001(1) 0.005(1)
C(14) 0.021(1) 0.038(2) 0.021(1) 0.002(1) -0.006(1) 0.012(1)
C(15) 0.019(1) 0.017(1) 0.023(1) -0.001(1) 0.003(1) 0.004(1)
C(16) 0.016(1) 0.011(1) 0.023(1) 0.0012(10) 0.004(1) 0.003(1)
C(17) 0.015(1) 0.015(1) 0.018(1) 0.0001(10) -0.002(1) 0.005(1)
C(18) 0.014(1) 0.015(1) 0.020(1) -0.0001(10) -0.001(1) 0.003(1)
C(19) 0.020(1) 0.018(1) 0.022(1) 0.004(1) 0.004(1) -0.002(1)
C(20) 0.019(1) 0.017(1) 0.026(2) 0.001(1) -0.006(1) -0.003(1)
C(21) 0.015(1) 0.018(1) 0.029(2) -0.001(1) -0.002(1) 0.000(1)
C(22) 0.015(1) 0.018(1) 0.023(1) -0.000(1) 0.002(1) -0.000(1)
C(23) 0.016(1) 0.025(2) 0.035(2) 0.001(1) -0.004(1) 0.005(1)
C(24) 0.017(1) 0.022(2) 0.027(2) -0.003(1) 0.003(1) 0.002(1)
C(25) 0.020(1) 0.032(2) 0.029(2) 0.001(1) 0.008(1) -0.003(1)
C(26) 0.019(1) 0.032(2) 0.033(2) -0.002(1) -0.002(1) -0.015(1)
C(27) 0.056(3) 0.183(8) 0.115(5) 0.062(4) -0.061(4) -0.118(6)
C(28) 0.056(3) 0.056(3) 0.029(2) -0.022(2) -0.005(2) -0.006(2)
C(29) 0.110(4) 0.041(3) 0.046(3) -0.035(3) 0.021(3) -0.016(2)
C(30) 0.016(1) 0.013(1) 0.016(1) 0.0012(10) -0.0009(10) 0.0001(10)
C(31) 0.019(1) 0.021(1) 0.017(1) 0.003(1) -0.003(1) 0.003(1)
C(32) 0.026(1) 0.023(2) 0.017(1) 0.000(1) -0.003(1) 0.009(1)
C(33) 0.024(1) 0.016(1) 0.024(1) -0.002(1) -0.001(1) 0.006(1)
C(34) 0.019(1) 0.018(1) 0.021(1) -0.003(1) -0.005(1) 0.005(1)
C(35) 0.018(1) 0.015(1) 0.015(1) 0.0020(10) -0.002(1) 0.002(1)
C(36) 0.023(1) 0.029(2) 0.017(1) -0.002(1) -0.007(1) 0.006(1)
C(37) 0.035(2) 0.032(2) 0.023(2) -0.003(1) -0.006(1) -0.001(1)
C(38) 0.021(2) 0.046(2) 0.027(2) 0.004(1) -0.005(1) 0.009(1)
C(39) 0.035(2) 0.049(2) 0.020(2) -0.007(2) -0.012(1) 0.013(1)
C(40) 0.030(2) 0.023(2) 0.025(2) -0.006(1) 0.003(1) 0.008(1)
C(41) 0.032(2) 0.033(2) 0.033(2) -0.006(1) 0.009(1) 0.007(1)
C(42) 0.053(2) 0.023(2) 0.039(2) -0.002(2) 0.014(2) 0.011(2)
C(43) 0.041(2) 0.046(2) 0.035(2) -0.029(2) -0.003(2) 0.010(2)
C(44) 0.105(5) 0.091(5) 0.098(5) 0.042(4) 0.058(4) 0.005(4)

loop_
_atom_type_symbol
_atom_type_description
_atom_type_scat_dispersion_real
_atom_type_scat_dispersion_imag
_atom_type_scat_source
C C 0.003 0.002
;International Tables for Crystallography
(1992, Vol. C, Tables 4.2.6.8 and 6.1.1.1)
;
H H 0.000 0.000
;International Tables for Crystallography
(1992, Vol. C, Table 6.1.1.2)
;
O O 0.011 0.006
;International Tables for Crystallography
(1992, Vol. C, Tables 4.2.6.8 and 6.1.1.1)
;
N N 0.006 0.003
;International Tables for Crystallography
(1992, Vol. C, Tables 4.2.6.8 and 6.1.1.1)
;
Co Co 0.349 0.972
;International Tables for Crystallography
(1992, Vol. C, Tables 4.2.6.8 and 6.1.1.1)
;
Cl Cl 0.148 0.159
;International Tables for Crystallography
(1992, Vol. C, Tables 4.2.6.8 and 6.1.1.1)
;

loop_
_geom_angle_atom_site_label_1
_geom_angle_atom_site_label_2
_geom_angle_atom_site_label_3
_geom_angle
_geom_angle_publ_flag
O(1) Co(1) O(2) 90.13(9) yes
O(1) Co(1) O(3) 91.79(9) yes
O(1) Co(1) N(1) 172.40(9) yes
O(1) Co(1) N(2) 94.28(10) yes
O(1) Co(1) N(3) 88.32(9) yes
O(2) Co(1) O(3) 83.94(8) yes
O(2) Co(1) N(1) 85.47(9) yes
O(2) Co(1) N(2) 93.41(9) yes
O(2) Co(1) N(3) 177.66(9) yes
O(3) Co(1) N(1) 93.90(10) yes
O(3) Co(1) N(2) 173.39(9) yes
O(3) Co(1) N(3) 97.85(9) yes
N(1) Co(1) N(2) 79.8(1) yes
N(1) Co(1) N(3) 95.9(1) yes
N(2) Co(1) N(3) 85.0(1) yes
O(4) Cl(1) O(5) 107.7(2) yes
O(4) Cl(1) O(6) 107.1(2) yes
O(4) Cl(1) O(7) 108.7(2) yes
O(5) Cl(1) O(6) 110.3(2) yes
O(5) Cl(1) O(7) 111.6(3) yes
O(6) Cl(1) O(7) 111.3(2) yes
Co(1) O(1) C(17) 116.2(2) yes
Co(1) O(2) C(30) 112.6(2) yes
Co(1) O(3) C(35) 112.1(2) yes
Co(1) N(1) C(2) 131.3(2) yes
Co(1) N(1) C(6) 109.5(2) yes
C(2) N(1) C(6) 118.9(3) yes
Co(1) N(2) C(7) 104.5(2) yes
Co(1) N(2) C(8) 107.9(2) yes
Co(1) N(2) C(15) 114.0(2) yes
C(7) N(2) C(8) 108.4(2) yes
C(7) N(2) C(15) 112.3(2) yes
C(8) N(2) C(15) 109.4(2) yes
Co(1) N(3) C(9) 112.4(2) yes
Co(1) N(3) C(13) 128.7(2) yes
C(9) N(3) C(13) 118.9(3) yes
N(1) C(2) C(1) 119.9(3) yes
N(1) C(2) C(3) 120.2(3) yes
C(1) C(2) C(3) 119.8(3) yes
C(2) C(3) C(4) 120.7(3) yes
C(3) C(4) C(5) 118.6(3) yes
C(4) C(5) C(6) 118.2(3) yes
N(1) C(6) C(5) 123.0(3) yes
N(1) C(6) C(7) 114.2(2) yes
C(5) C(6) C(7) 122.6(3) yes
N(2) C(7) C(6) 106.2(2) yes
N(2) C(8) C(9) 109.3(2) yes
N(3) C(9) C(8) 115.8(3) yes
N(3) C(9) C(10) 122.7(3) yes
C(8) C(9) C(10) 121.5(3) yes
C(9) C(10) C(11) 118.7(3) yes
C(10) C(11) C(12) 119.0(3) yes
C(11) C(12) C(13) 120.7(3) yes
N(3) C(13) C(12) 119.7(3) yes
N(3) C(13) C(14) 120.9(3) yes
C(12) C(13) C(14) 119.4(3) yes
N(2) C(15) C(16) 115.1(2) yes
C(15) C(16) C(17) 117.4(2) yes
C(15) C(16) C(21) 120.9(2) yes
C(17) C(16) C(21) 121.4(3) yes
O(1) C(17) C(16) 118.4(3) yes
O(1) C(17) C(18) 123.0(2) yes
C(16) C(17) C(18) 118.4(3) yes
C(17) C(18) C(19) 117.6(2) yes
C(17) C(18) C(22) 121.8(2) yes
C(19) C(18) C(22) 120.4(3) yes
C(18) C(19) C(20) 124.2(3) yes
C(19) C(20) C(21) 116.8(3) yes
C(19) C(20) C(26) 121.3(3) yes
C(21) C(20) C(26) 121.8(3) yes
C(16) C(21) C(20) 121.0(3) yes
C(18) C(22) C(23) 108.2(2) yes
C(18) C(22) C(24) 111.4(2) yes
C(18) C(22) C(25) 112.3(2) yes
C(23) C(22) C(24) 110.0(2) yes
C(23) C(22) C(25) 107.4(2) yes
C(24) C(22) C(25) 107.5(3) yes
C(20) C(26) C(27) 109.5(3) yes
C(20) C(26) C(28) 112.5(3) yes
C(20) C(26) C(29) 109.6(3) yes
C(27) C(26) C(28) 106.6(5) yes
C(27) C(26) C(29) 111.9(5) yes
C(28) C(26) C(29) 106.7(3) yes
O(2) C(30) C(31) 124.9(2) yes
O(2) C(30) C(35) 114.8(2) yes
C(31) C(30) C(35) 120.3(3) yes
C(30) C(31) C(32) 115.8(3) yes
C(30) C(31) C(36) 120.7(3) yes
C(32) C(31) C(36) 123.5(3) yes
C(31) C(32) C(33) 124.8(3) yes
C(32) C(33) C(34) 119.2(3) yes
C(32) C(33) C(40) 118.3(3) yes
C(34) C(33) C(40) 122.5(3) yes
C(33) C(34) C(35) 119.0(3) yes
O(3) C(35) C(30) 116.5(2) yes
O(3) C(35) C(34) 122.6(2) yes
C(30) C(35) C(34) 120.9(2) yes
C(31) C(36) C(37) 110.2(3) yes
C(31) C(36) C(38) 109.0(3) yes
C(31) C(36) C(39) 111.4(3) yes
C(37) C(36) C(38) 110.5(3) yes
C(37) C(36) C(39) 108.3(3) yes
C(38) C(36) C(39) 107.3(3) yes
C(33) C(40) C(41) 108.9(3) yes
C(33) C(40) C(42) 109.5(3) yes
C(33) C(40) C(43) 111.9(3) yes
C(41) C(40) C(42) 109.1(3) yes
C(41) C(40) C(43) 109.2(3) yes
C(42) C(40) C(43) 108.2(3) yes
Cl(2) C(44) Cl(3) 113.4(4) yes

loop_
_geom_bond_atom_site_label_1
_geom_bond_atom_site_label_2
_geom_bond_distance
_geom_bond_publ_flag
Co(1) O(1) 1.911(2) yes
Co(1) O(2) 1.918(2) yes
Co(1) O(3) 1.916(2) yes
Co(1) N(1) 2.009(3) yes
Co(1) N(2) 1.942(2) yes
Co(1) N(3) 1.965(2) yes
Cl(1) O(4) 1.441(3) yes
Cl(1) O(5) 1.430(4) yes
Cl(1) O(6) 1.448(3) yes
Cl(1) O(7) 1.424(3) yes
Cl(2) C(44) 1.799(9) yes
Cl(3) C(44) 1.677(9) yes
O(1) C(17) 1.339(3) yes
O(2) C(30) 1.301(3) yes
O(3) C(35) 1.291(3) yes
N(1) C(2) 1.357(4) yes
N(1) C(6) 1.357(4) yes
N(2) C(7) 1.494(3) yes
N(2) C(8) 1.502(4) yes
N(2) C(15) 1.501(4) yes
N(3) C(9) 1.358(4) yes
N(3) C(13) 1.365(4) yes
C(1) C(2) 1.494(4) yes
C(2) C(3) 1.398(4) yes
C(3) C(4) 1.375(5) yes
C(4) C(5) 1.411(5) yes
C(5) C(6) 1.376(4) yes
C(6) C(7) 1.508(4) yes
C(8) C(9) 1.496(4) yes
C(9) C(10) 1.384(4) yes
C(10) C(11) 1.381(5) yes
C(11) C(12) 1.381(5) yes
C(12) C(13) 1.398(4) yes
C(13) C(14) 1.505(4) yes
C(15) C(16) 1.495(4) yes
C(16) C(17) 1.419(4) yes
C(16) C(21) 1.397(4) yes
C(17) C(18) 1.416(4) yes
C(18) C(19) 1.406(4) yes
C(18) C(22) 1.540(4) yes
C(19) C(20) 1.404(4) yes
C(20) C(21) 1.393(4) yes
C(20) C(26) 1.534(4) yes
C(22) C(23) 1.539(4) yes
C(22) C(24) 1.529(4) yes
C(22) C(25) 1.544(4) yes
C(26) C(27) 1.529(6) yes
C(26) C(28) 1.525(6) yes
C(26) C(29) 1.524(6) yes
C(30) C(31) 1.430(4) yes
C(30) C(35) 1.441(4) yes
C(31) C(32) 1.379(4) yes
C(31) C(36) 1.537(4) yes
C(32) C(33) 1.436(4) yes
C(33) C(34) 1.370(4) yes
C(33) C(40) 1.538(4) yes
C(34) C(35) 1.419(4) yes
C(36) C(37) 1.529(5) yes
C(36) C(38) 1.550(5) yes
C(36) C(39) 1.536(4) yes
C(40) C(41) 1.537(5) yes
C(40) C(42) 1.534(5) yes
C(40) C(43) 1.535(5) yes

loop_
_geom_torsion_atom_site_label_1
_geom_torsion_atom_site_label_2
_geom_torsion_atom_site_label_3
_geom_torsion_atom_site_label_4
_geom_torsion
_geom_torsion_publ_flag
Co(1) O(1) C(17) C(16) -50.3(3) yes
Co(1) O(1) C(17) C(18) 134.3(2) yes
Co(1) O(2) C(30) C(31) -179.0(2) yes
Co(1) O(2) C(30) C(35) 1.5(3) yes
Co(1) O(3) C(35) C(30) -1.0(3) yes
Co(1) O(3) C(35) C(34) -179.7(2) yes
Co(1) N(1) C(2) C(1) -12.8(5) yes
Co(1) N(1) C(2) C(3) 169.8(3) yes
Co(1) N(1) C(6) C(5) -170.0(2) yes
Co(1) N(1) C(6) C(7) 15.0(3) yes
Co(1) N(2) C(7) C(6) -47.2(2) yes
Co(1) N(2) C(8) C(9) -32.6(3) yes
Co(1) N(2) C(15) C(16) -41.3(3) yes
Co(1) N(3) C(9) C(8) -0.6(3) yes
Co(1) N(3) C(9) C(10) -179.9(3) yes
Co(1) N(3) C(13) C(12) 178.0(2) yes
Co(1) N(3) C(13) C(14) -4.5(4) yes
O(1) Co(1) O(2) C(30) -93.4(2) yes
O(1) Co(1) O(3) C(35) 91.4(2) yes
O(1) Co(1) N(1) C(2) -170.2(6) yes
O(1) Co(1) N(1) C(6) 4.8(8) yes
O(1) Co(1) N(2) C(7) -130.3(2) yes
O(1) Co(1) N(2) C(8) 114.5(2) yes
O(1) Co(1) N(2) C(15) -7.3(2) yes
O(1) Co(1) N(3) C(9) -109.7(2) yes
O(1) Co(1) N(3) C(13) 67.9(3) yes
O(1) C(17) C(16) C(15) -9.5(4) yes
O(1) C(17) C(16) C(21) 177.1(2) yes
O(1) C(17) C(18) C(19) -178.8(3) yes
O(1) C(17) C(18) C(22) 5.4(4) yes
O(2) Co(1) O(1) C(17) -39.2(2) yes
O(2) Co(1) O(3) C(35) 1.4(2) yes
O(2) Co(1) N(1) C(2) -115.4(3) yes
O(2) Co(1) N(1) C(6) 59.6(2) yes
O(2) Co(1) N(2) C(7) -39.9(2) yes
O(2) Co(1) N(2) C(8) -155.1(2) yes
O(2) Co(1) N(2) C(15) 83.0(2) yes
O(2) Co(1) N(3) C(9) -61(2) yes
O(2) Co(1) N(3) C(13) 116(2) yes
O(2) C(30) C(31) C(32) -177.0(3) yes
O(2) C(30) C(31) C(36) 2.8(4) yes
O(2) C(30) C(35) O(3) -0.3(4) yes
O(2) C(30) C(35) C(34) 178.4(3) yes
O(3) Co(1) O(1) C(17) -123.2(2) yes
O(3) Co(1) O(2) C(30) -1.6(2) yes
O(3) Co(1) N(1) C(2) -31.8(3) yes
O(3) Co(1) N(1) C(6) 143.2(2) yes
O(3) Co(1) N(2) C(7) 26.3(9) yes
O(3) Co(1) N(2) C(8) -89.0(8) yes
O(3) Co(1) N(2) C(15) 149.2(7) yes
O(3) Co(1) N(3) C(9) 158.7(2) yes
O(3) Co(1) N(3) C(13) -23.7(3) yes
O(3) C(35) C(30) C(31) -179.9(3) yes
O(3) C(35) C(34) C(33) 177.8(3) yes
N(1) Co(1) O(1) C(17) 15.3(8) yes
N(1) Co(1) O(2) C(30) 92.8(2) yes
N(1) Co(1) O(3) C(35) -83.6(2) yes
N(1) Co(1) N(2) C(7) 44.9(2) yes
N(1) Co(1) N(2) C(8) -70.4(2) yes
N(1) Co(1) N(2) C(15) 167.8(2) yes
N(1) Co(1) N(3) C(9) 63.9(2) yes
N(1) Co(1) N(3) C(13) -118.5(3) yes
N(1) C(2) C(3) C(4) 0.5(5) yes
N(1) C(6) C(5) C(4) -2.1(5) yes
N(1) C(6) C(7) N(2) 20.7(3) yes
N(2) Co(1) O(1) C(17) 54.2(2) yes
N(2) Co(1) O(2) C(30) 172.3(2) yes
N(2) Co(1) O(3) C(35) -65.3(8) yes
N(2) Co(1) N(1) C(2) 150.3(3) yes
N(2) Co(1) N(1) C(6) -34.7(2) yes
N(2) Co(1) N(3) C(9) -15.3(2) yes
N(2) Co(1) N(3) C(13) 162.3(3) yes
N(2) C(7) C(6) C(5) -154.3(3) yes
N(2) C(8) C(9) N(3) 22.2(4) yes
N(2) C(8) C(9) C(10) -158.5(3) yes
N(2) C(15) C(16) C(17) 60.1(3) yes
N(2) C(15) C(16) C(21) -126.5(3) yes
N(3) Co(1) O(1) C(17) 139.0(2) yes
N(3) Co(1) O(2) C(30) -141(2) yes
N(3) Co(1) O(3) C(35) 179.9(2) yes
N(3) Co(1) N(1) C(2) 66.5(3) yes
N(3) Co(1) N(1) C(6) -118.5(2) yes
N(3) Co(1) N(2) C(7) 141.8(2) yes
N(3) Co(1) N(2) C(8) 26.5(2) yes
N(3) Co(1) N(2) C(15) -95.3(2) yes
N(3) C(9) C(10) C(11) 1.2(5) yes
N(3) C(13) C(12) C(11) 3.5(5) yes
C(1) C(2) N(1) C(6) 172.6(3) yes
C(1) C(2) C(3) C(4) -176.9(4) yes
C(2) N(1) C(6) C(5) 5.7(4) yes
C(2) N(1) C(6) C(7) -169.3(3) yes
C(2) C(3) C(4) C(5) 3.0(6) yes
C(3) C(2) N(1) C(6) -4.8(5) yes
C(3) C(4) C(5) C(6) -2.2(5) yes
C(4) C(5) C(6) C(7) 172.5(3) yes
C(6) C(7) N(2) C(8) 67.7(3) yes
C(6) C(7) N(2) C(15) -171.3(2) yes
C(7) N(2) C(8) C(9) -145.3(2) yes
C(7) N(2) C(15) C(16) 77.3(3) yes
C(8) N(2) C(15) C(16) -162.3(2) yes
C(8) C(9) N(3) C(13) -178.5(3) yes
C(8) C(9) C(10) C(11) -178.0(3) yes
C(9) N(3) C(13) C(12) -4.5(5) yes
C(9) N(3) C(13) C(14) 173.0(3) yes
C(9) C(8) N(2) C(15) 92.0(3) yes
C(9) C(10) C(11) C(12) -2.3(5) yes
C(10) C(9) N(3) C(13) 2.2(5) yes
C(10) C(11) C(12) C(13) -0.0(6) yes
C(11) C(12) C(13) C(14) -174.1(3) yes
C(15) C(16) C(17) C(18) 166.2(2) yes
C(15) C(16) C(21) C(20) -170.4(3) yes
C(16) C(17) C(18) C(19) 5.7(4) yes
C(16) C(17) C(18) C(22) -170.1(3) yes
C(16) C(21) C(20) C(19) 2.9(4) yes
C(16) C(21) C(20) C(26) 180.0(3) yes
C(17) C(16) C(21) C(20) 2.8(4) yes
C(17) C(18) C(19) C(20) -0.0(4) yes
C(17) C(18) C(22) C(23) 62.1(3) yes
C(17) C(18) C(22) C(24) -58.9(4) yes
C(17) C(18) C(22) C(25) -179.5(3) yes
C(18) C(17) C(16) C(21) -7.2(4) yes
C(18) C(19) C(20) C(21) -4.3(5) yes
C(18) C(19) C(20) C(26) 178.6(3) yes
C(19) C(18) C(22) C(23) -113.5(3) yes
C(19) C(18) C(22) C(24) 125.5(3) yes
C(19) C(18) C(22) C(25) 4.8(4) yes
C(19) C(20) C(26) C(27) -133.1(5) yes
C(19) C(20) C(26) C(28) -14.7(5) yes
C(19) C(20) C(26) C(29) 103.9(4) yes
C(20) C(19) C(18) C(22) 175.8(3) yes
C(21) C(20) C(26) C(27) 50.0(6) yes
C(21) C(20) C(26) C(28) 168.4(3) yes
C(21) C(20) C(26) C(29) -73.1(4) yes
C(30) C(31) C(32) C(33) -2.1(5) yes
C(30) C(31) C(36) C(37) -62.2(4) yes
C(30) C(31) C(36) C(38) 59.3(4) yes
C(30) C(31) C(36) C(39) 177.5(3) yes
C(30) C(35) C(34) C(33) -0.8(4) yes
C(31) C(30) C(35) C(34) -1.2(4) yes
C(31) C(32) C(33) C(34) 0.2(5) yes
C(31) C(32) C(33) C(40) -179.6(3) yes
C(32) C(31) C(30) C(35) 2.5(4) yes
C(32) C(31) C(36) C(37) 117.5(3) yes
C(32) C(31) C(36) C(38) -121.0(3) yes
C(32) C(31) C(36) C(39) -2.7(4) yes
C(32) C(33) C(34) C(35) 1.3(5) yes
C(32) C(33) C(40) C(41) -58.6(4) yes
C(32) C(33) C(40) C(42) 60.6(4) yes
C(32) C(33) C(40) C(43) -179.4(3) yes
C(33) C(32) C(31) C(36) 178.1(3) yes
C(34) C(33) C(40) C(41) 121.6(3) yes
C(34) C(33) C(40) C(42) -119.2(3) yes
C(34) C(33) C(40) C(43) 0.8(5) yes
C(35) C(30) C(31) C(36) -177.7(3) yes
C(35) C(34) C(33) C(40) -178.9(3) yes
C(35) C(34) C(33) C(40) -178.9(3) yes
